data_7711169
loop_
_publ_author_name
'Dinh, Minh Hoan'
'Gridneva, Tatiana'
'Karimata, Ayumu'
'Garcia-Roca, Al\`eria'
'Pruchyathamkorn, Jiratheep'
'Patil, Pradnya H.'
'Petrov, Andrey'
'Sarbajna, Abir'
'Lapointe, S\'ebastien'
'Khaskin, Eugene'
'Fayzullin, Robert R.'
'Khusnutdinova, Julia R.'

_publ_section_title
;
 Single and double deprotonation/dearomatization of N,S-donor
 pyridinophane ligand in ruthenium complexes
;
_journal_name_full 'Dalton Transactions'
_journal_paper_doi 10.1039/D2DT02219B
_journal_year 2022
_chemical_formula_moiety 'C16 H19 Cl N2 O Ru S3'
_chemical_formula_sum 'C16 H19 Cl N2 O Ru S3'
_chemical_formula_weight 488.03
_space_group_crystal_system monoclinic
_space_group_IT_number 14
_space_group_name_Hall '-P 2ybc'
_space_group_name_H-M_alt 'P 1 21/c 1'
_atom_sites_solution_hydrogens geom
_audit_creation_method SHELXL-2018/3
_audit_update_record
;
2022-07-08 deposited with the CCDC.	2022-09-05 downloaded from the CCDC.
;
_cell_angle_alpha 90
_cell_angle_beta 91.3511(18)
_cell_angle_gamma 90
_cell_formula_units_Z 4
_cell_length_a 13.5064(3)
_cell_length_b 14.3080(3)
_cell_length_c 9.18732(16)
_cell_measurement_reflns_used 6792
_cell_measurement_temperature 95(2)
_cell_measurement_theta_max 69.8780
_cell_measurement_theta_min 5.7150
_cell_volume 1774.95(6)
_computing_cell_refinement 'CrysAlisPro 1.171.40.84a (Rigaku OD, 2020)'
_computing_data_collection 'CrysAlisPro 1.171.40.84a (Rigaku OD, 2020)'
_computing_data_reduction 'CrysAlisPro 1.171.40.84a (Rigaku OD, 2020)'
_computing_molecular_graphics
;
WinGX (Farrugia, 2012); ORTEP-3 (Farrugia, 2012);
PLATON (Spek, 2009); Olex2 (Dolomanov et al., 2009)
;
_computing_publication_material
;
WinGX (Farrugia, 2012); ORTEP-3 (Farrugia, 2012);
PLATON (Spek, 2009); Olex2 (Dolomanov et al., 2009)
;
_computing_structure_refinement 'SHELXL-2018/3 (Sheldrick, 2015)'
_computing_structure_solution 'SHELXT-2018/2 (Sheldrick, 2015)'
_diffrn_ambient_temperature 95(2)
_diffrn_measured_fraction_theta_full 0.988
_diffrn_measured_fraction_theta_max 0.986
_diffrn_measurement_device_type 'Rigaku XtaLAB Pro: Kappa dual offset/far'
_diffrn_measurement_method '\w scans'
_diffrn_radiation_probe x-ray
_diffrn_radiation_type CuK\a
_diffrn_radiation_wavelength 1.54184
_diffrn_reflns_av_R_equivalents 0.0612
_diffrn_reflns_av_unetI/netI 0.0419
_diffrn_reflns_Laue_measured_fraction_full 0.988
_diffrn_reflns_Laue_measured_fraction_max 0.986
_diffrn_reflns_limit_h_max 15
_diffrn_reflns_limit_h_min -16
_diffrn_reflns_limit_k_max 17
_diffrn_reflns_limit_k_min -14
_diffrn_reflns_limit_l_max 11
_diffrn_reflns_limit_l_min -11
_diffrn_reflns_number 14005
_diffrn_reflns_point_group_measured_fraction_full 0.988
_diffrn_reflns_point_group_measured_fraction_max 0.986
_diffrn_reflns_theta_full 67.684
_diffrn_reflns_theta_max 68.245
_diffrn_reflns_theta_min 4.503
_diffrn_source 'microfocus sealed X-ray tube'
_exptl_absorpt_coefficient_mu 11.888
_exptl_absorpt_correction_T_max 1.000
_exptl_absorpt_correction_T_min 0.229
_exptl_absorpt_correction_type gaussian
_exptl_absorpt_process_details
;
CrysAlisPro 1.171.40.84a (Rigaku Oxford Diffraction, 2020).
Numerical absorption correction based on gaussian integration over
a multifaceted crystal model. Empirical absorption correction using
spherical harmonics, frame scaling and detector area scaling,
implemented in SCALE3 ABSPACK scaling algorithm.
;
_exptl_crystal_colour orange
_exptl_crystal_density_diffrn 1.826
_exptl_crystal_description plate
_exptl_crystal_F_000 984
_exptl_crystal_recrystallization_method 'vapor diffusion of pentane into a benzene solution'
_exptl_crystal_size_max 0.209
_exptl_crystal_size_mid 0.031
_exptl_crystal_size_min 0.022
_refine_diff_density_max 2.569
_refine_diff_density_min -0.839
_refine_diff_density_rms 0.209
_refine_ls_extinction_method none
_refine_ls_goodness_of_fit_ref 1.081
_refine_ls_hydrogen_treatment constr
_refine_ls_matrix_type full
_refine_ls_number_parameters 258
_refine_ls_number_reflns 3205
_refine_ls_number_restraints 167
_refine_ls_restrained_S_all 1.077
_refine_ls_R_factor_all 0.0830
_refine_ls_R_factor_gt 0.0761
_refine_ls_shift/su_max 0.000
_refine_ls_shift/su_mean 0.000
_refine_ls_structure_factor_coef Fsqd
_refine_ls_weighting_details 'w=1/[\s^2^(Fo^2^)+(0.1319P)^2^+6.9512P] where P=(Fo^2^+2Fc^2^)/3'
_refine_ls_weighting_scheme calc
_refine_ls_wR_factor_gt 0.2110
_refine_ls_wR_factor_ref 0.2177
_reflns_Friedel_coverage 0.000
_reflns_number_gt 2771
_reflns_number_total 3205
_reflns_threshold_expression 'I > 2\s(I)'
_cod_data_source_file d2dt02219b3.cif
_cod_data_source_block jk948
_cod_original_sg_symbol_H-M 'P 21/c'
_cod_database_code 7711169
_shelx_shelxl_version_number 2018/3
_shelx_space_group_comment
;
The symmetry employed for this shelxl refinement is uniquely defined
by the following loop, which should always be used as a source of
symmetry information in preference to the above space-group names.
They are only intended as comments.
;
_shelx_estimated_absorpt_t_min 0.190
_shelx_estimated_absorpt_t_max 0.780

loop_
_space_group_symop_operation_xyz
'x, y, z'
'-x, y+1/2, -z+1/2'
'-x, -y, -z'
'x, -y-1/2, z-1/2'

loop_
_atom_site_label
_atom_site_type_symbol
_atom_site_fract_x
_atom_site_fract_y
_atom_site_fract_z
_atom_site_U_iso_or_equiv
_atom_site_adp_type
_atom_site_occupancy
_atom_site_site_symmetry_order
_atom_site_calc_flag
_atom_site_refinement_flags_posn
_atom_site_refinement_flags_adp
_atom_site_refinement_flags_occupancy
_atom_site_disorder_assembly
_atom_site_disorder_group
Ru1 Ru 0.27329(5) 0.52085(4) 0.34689(6) 0.0506(3) Uani 1 1 d D U . . .
Cl1 Cl 0.37252(18) 0.66324(15) 0.3367(3) 0.0712(7) Uani 1 1 d . . . . .
S1 S 0.1618(2) 0.5666(2) 0.1633(3) 0.0758(7) Uani 1 1 d . . . . .
S2 S 0.38443(19) 0.43430(17) 0.4874(3) 0.0670(6) Uani 1 1 d . . . . .
N1 N 0.3516(6) 0.4658(5) 0.1711(8) 0.0546(17) Uani 1 1 d . . . . .
N2 N 0.1966(5) 0.3964(5) 0.3345(7) 0.0533(16) Uani 1 1 d . . . . .
C11 C 0.2511(10) 0.5642(9) 0.0163(12) 0.088(3) Uani 1 1 d . . . . .
H11A H 0.214915 0.555385 -0.077596 0.106 Uiso 1 1 calc R U . . .
H11B H 0.285330 0.625362 0.012690 0.106 Uiso 1 1 calc R U . . .
C12 C 0.3248(9) 0.4906(7) 0.0336(11) 0.071(3) Uani 1 1 d . . . . .
C13 C 0.3720(10) 0.4505(8) -0.0833(11) 0.080(3) Uani 1 1 d . . . . .
H13 H 0.351855 0.467585 -0.179417 0.096 Uiso 1 1 calc R U . . .
C14 C 0.4443(8) 0.3893(7) -0.0645(12) 0.078(3) Uani 1 1 d . . . . .
H14 H 0.475413 0.361857 -0.145736 0.093 Uiso 1 1 calc R U . . .
C15 C 0.4737(7) 0.3660(6) 0.0761(13) 0.072(3) Uani 1 1 d . . . . .
H15 H 0.527335 0.324040 0.092368 0.086 Uiso 1 1 calc R U . . .
C16 C 0.4244(6) 0.4041(6) 0.1944(11) 0.061(2) Uani 1 1 d . . . . .
C17 C 0.4560(7) 0.3798(8) 0.3425(14) 0.083(3) Uani 1 1 d . . . . .
H17A H 0.526340 0.397811 0.356367 0.100 Uiso 1 1 calc R U . . .
H17B H 0.451925 0.311099 0.353510 0.100 Uiso 1 1 calc R U . . .
C21 C 0.1015(9) 0.4645(10) 0.1440(14) 0.088(4) Uani 1 1 d . . . . .
H21 H 0.049700 0.459524 0.072552 0.105 Uiso 1 1 calc R U . . .
C22 C 0.1253(7) 0.3861(8) 0.2303(10) 0.067(2) Uani 1 1 d . . . . .
C23 C 0.0777(8) 0.2977(10) 0.2149(12) 0.084(3) Uani 1 1 d . . . . .
H23 H 0.023968 0.289989 0.147344 0.100 Uiso 1 1 calc R U . . .
C24 C 0.1097(9) 0.2247(9) 0.2977(13) 0.084(3) Uani 1 1 d . . . . .
H24 H 0.079679 0.165157 0.284849 0.101 Uiso 1 1 calc R U . . .
C25 C 0.1837(10) 0.2354(8) 0.3984(13) 0.082(3) Uani 1 1 d . . . . .
H25 H 0.206190 0.183681 0.455103 0.099 Uiso 1 1 calc R U . . .
C26 C 0.2260(8) 0.3222(6) 0.4173(10) 0.065(2) Uani 1 1 d . . . . .
C27 C 0.3013(8) 0.3412(7) 0.5317(11) 0.075(3) Uani 1 1 d . . . . .
H27A H 0.340257 0.283596 0.549919 0.090 Uiso 1 1 calc R U . . .
H27B H 0.267513 0.357244 0.622878 0.090 Uiso 1 1 calc R U . . .
S3 S 0.1830(5) 0.5700(5) 0.5326(7) 0.0636(14) Uani 0.666(10) 1 d D U P A 1
O3 O 0.1558(10) 0.5058(8) 0.6456(11) 0.079(3) Uani 0.666(10) 1 d D U P A 1
C31 C 0.0721(12) 0.6264(14) 0.4725(19) 0.098(4) Uani 0.666(10) 1 d D U P A 1
H31A H 0.022330 0.579191 0.445527 0.147 Uiso 0.666(10) 1 calc R U P A 1
H31B H 0.085701 0.665502 0.387726 0.147 Uiso 0.666(10) 1 calc R U P A 1
H31C H 0.047006 0.665520 0.551029 0.147 Uiso 0.666(10) 1 calc R U P A 1
C32 C 0.2427(14) 0.6632(13) 0.6296(19) 0.093(3) Uani 0.666(10) 1 d D U P A 1
H32A H 0.196737 0.690061 0.699196 0.139 Uiso 0.666(10) 1 calc R U P A 1
H32B H 0.262720 0.711518 0.560695 0.139 Uiso 0.666(10) 1 calc R U P A 1
H32C H 0.301302 0.639117 0.682086 0.139 Uiso 0.666(10) 1 calc R U P A 1
S4 S 0.2023(13) 0.5724(12) 0.5459(15) 0.075(2) Uani 0.334(10) 1 d D U P A 2
O4 O 0.2447(19) 0.5435(17) 0.684(2) 0.094(4) Uani 0.334(10) 1 d D U P A 2
C41 C 0.0778(16) 0.532(2) 0.540(3) 0.085(4) Uani 0.334(10) 1 d D U P A 2
H41A H 0.077142 0.463592 0.544527 0.127 Uiso 0.334(10) 1 calc R U P A 2
H41B H 0.045220 0.552725 0.449229 0.127 Uiso 0.334(10) 1 calc R U P A 2
H41C H 0.042501 0.557487 0.623121 0.127 Uiso 0.334(10) 1 calc R U P A 2
C42 C 0.185(2) 0.6949(14) 0.564(3) 0.079(4) Uani 0.334(10) 1 d D U P A 2
H42A H 0.153174 0.708158 0.656174 0.118 Uiso 0.334(10) 1 calc R U P A 2
H42B H 0.143877 0.717931 0.482867 0.118 Uiso 0.334(10) 1 calc R U P A 2
H42C H 0.250004 0.726093 0.563046 0.118 Uiso 0.334(10) 1 calc R U P A 2

loop_
_atom_site_aniso_label
_atom_site_aniso_U_11
_atom_site_aniso_U_22
_atom_site_aniso_U_33
_atom_site_aniso_U_23
_atom_site_aniso_U_13
_atom_site_aniso_U_12
Ru1 0.0583(5) 0.0438(4) 0.0499(4) 0.0023(2) 0.0092(3) 0.0076(2)
Cl1 0.0817(15) 0.0443(11) 0.0887(16) -0.0067(10) 0.0248(12) -0.0013(10)
S1 0.0880(17) 0.0755(16) 0.0643(14) 0.0106(12) 0.0075(12) 0.0236(13)
S2 0.0765(14) 0.0561(13) 0.0681(13) -0.0026(10) -0.0051(11) 0.0166(11)
N1 0.069(4) 0.040(3) 0.057(4) -0.006(3) 0.023(3) -0.001(3)
N2 0.054(4) 0.058(4) 0.049(3) -0.008(3) 0.011(3) 0.005(3)
C11 0.127(10) 0.078(7) 0.061(6) 0.007(5) 0.026(6) 0.003(7)
C12 0.105(8) 0.046(5) 0.062(6) 0.001(4) 0.024(5) -0.002(5)
C13 0.116(9) 0.065(6) 0.060(5) -0.010(5) 0.038(6) -0.014(6)
C14 0.098(7) 0.052(5) 0.086(7) -0.030(5) 0.053(6) -0.024(5)
C15 0.065(5) 0.043(5) 0.110(8) -0.024(5) 0.035(5) -0.016(4)
C16 0.050(4) 0.043(4) 0.090(6) -0.018(4) 0.019(4) -0.006(3)
C17 0.058(5) 0.075(7) 0.117(9) -0.024(6) 0.002(6) 0.012(5)
C21 0.066(6) 0.123(11) 0.074(7) -0.003(7) 0.001(5) 0.012(6)
C22 0.063(5) 0.084(7) 0.056(5) -0.005(5) 0.025(4) 0.006(5)
C23 0.063(6) 0.120(10) 0.069(6) -0.026(7) 0.023(5) -0.017(6)
C24 0.097(8) 0.082(8) 0.076(7) -0.021(6) 0.042(6) -0.023(6)
C25 0.107(8) 0.063(6) 0.080(7) -0.004(5) 0.046(7) -0.003(6)
C26 0.086(6) 0.046(5) 0.065(5) -0.002(4) 0.032(5) 0.002(4)
C27 0.100(7) 0.061(6) 0.063(6) 0.018(5) 0.012(5) 0.022(5)
S3 0.082(3) 0.056(2) 0.055(2) 0.0002(18) 0.019(2) 0.016(2)
O3 0.109(6) 0.068(5) 0.061(5) -0.001(4) 0.036(5) 0.013(5)
C31 0.115(7) 0.094(7) 0.086(7) 0.005(6) 0.022(6) 0.031(6)
C32 0.124(7) 0.076(6) 0.079(7) -0.015(6) 0.032(6) 0.002(6)
S4 0.101(5) 0.060(4) 0.064(4) -0.001(4) 0.026(4) 0.023(4)
O4 0.124(7) 0.084(7) 0.075(7) -0.008(6) 0.026(7) 0.023(7)
C41 0.105(8) 0.076(7) 0.074(7) -0.003(7) 0.034(7) 0.013(7)
C42 0.100(8) 0.067(7) 0.071(8) -0.010(7) 0.031(7) 0.019(7)

loop_
_atom_type_symbol
_atom_type_description
_atom_type_scat_dispersion_real
_atom_type_scat_dispersion_imag
_atom_type_scat_source
C C 0.0181 0.0091 'International Tables Vol C Tables 4.2.6.8 and 6.1.1.4'
H H 0.0000 0.0000 'International Tables Vol C Tables 4.2.6.8 and 6.1.1.4'
N N 0.0311 0.0180 'International Tables Vol C Tables 4.2.6.8 and 6.1.1.4'
O O 0.0492 0.0322 'International Tables Vol C Tables 4.2.6.8 and 6.1.1.4'
S S 0.3331 0.5567 'International Tables Vol C Tables 4.2.6.8 and 6.1.1.4'
Cl Cl 0.3639 0.7018 'International Tables Vol C Tables 4.2.6.8 and 6.1.1.4'
Ru Ru 0.0552 3.2960 'International Tables Vol C Tables 4.2.6.8 and 6.1.1.4'

loop_
_geom_angle_atom_site_label_1
_geom_angle_atom_site_label_2
_geom_angle_atom_site_label_3
_geom_angle
_geom_angle_site_symmetry_1
_geom_angle_site_symmetry_3
_geom_angle_publ_flag
N2 Ru1 N1 84.0(3) . . ?
N2 Ru1 S4 96.1(5) . . ?
N1 Ru1 S4 174.3(5) . . ?
N2 Ru1 S3 91.8(3) . . ?
N1 Ru1 S3 175.8(3) . . ?
N2 Ru1 S2 83.5(2) . . ?
N1 Ru1 S2 84.1(2) . . ?
S4 Ru1 S2 90.3(5) . . ?
S3 Ru1 S2 95.8(2) . . ?
N2 Ru1 S1 83.6(2) . . ?
N1 Ru1 S1 83.0(2) . . ?
S4 Ru1 S1 102.7(5) . . ?
S3 Ru1 S1 96.3(2) . . ?
S2 Ru1 S1 162.54(10) . . ?
N2 Ru1 Cl1 173.74(18) . . ?
N1 Ru1 Cl1 89.82(19) . . ?
S4 Ru1 Cl1 90.2(5) . . ?
S3 Ru1 Cl1 94.4(2) . . ?
S2 Ru1 Cl1 96.80(10) . . ?
S1 Ru1 Cl1 94.80(10) . . ?
C21 S1 C11 103.4(6) . . ?
C21 S1 Ru1 97.8(5) . . ?
C11 S1 Ru1 95.9(4) . . ?
C27 S2 C17 101.1(5) . . ?
C27 S2 Ru1 97.0(3) . . ?
C17 S2 Ru1 99.7(4) . . ?
C16 N1 C12 120.1(8) . . ?
C16 N1 Ru1 120.4(6) . . ?
C12 N1 Ru1 119.4(6) . . ?
C22 N2 C26 120.3(8) . . ?
C22 N2 Ru1 118.8(6) . . ?
C26 N2 Ru1 120.3(6) . . ?
C12 C11 S1 113.2(8) . . ?
C12 C11 H11A 108.9 . . ?
S1 C11 H11A 108.9 . . ?
C12 C11 H11B 108.9 . . ?
S1 C11 H11B 108.9 . . ?
H11A C11 H11B 107.8 . . ?
N1 C12 C13 119.8(11) . . ?
N1 C12 C11 117.3(9) . . ?
C13 C12 C11 122.7(10) . . ?
C14 C13 C12 121.7(11) . . ?
C14 C13 H13 119.1 . . ?
C12 C13 H13 119.1 . . ?
C13 C14 C15 118.5(9) . . ?
C13 C14 H14 120.8 . . ?
C15 C14 H14 120.8 . . ?
C14 C15 C16 120.0(10) . . ?
C14 C15 H15 120.0 . . ?
C16 C15 H15 120.0 . . ?
N1 C16 C15 119.7(10) . . ?
N1 C16 C17 120.3(8) . . ?
C15 C16 C17 119.9(9) . . ?
C16 C17 S2 115.3(7) . . ?
C16 C17 H17A 108.4 . . ?
S2 C17 H17A 108.4 . . ?
C16 C17 H17B 108.4 . . ?
S2 C17 H17B 108.4 . . ?
H17A C17 H17B 107.5 . . ?
C22 C21 S1 122.0(9) . . ?
C22 C21 H21 119.0 . . ?
S1 C21 H21 119.0 . . ?
N2 C22 C21 117.6(10) . . ?
N2 C22 C23 118.7(10) . . ?
C21 C22 C23 123.7(11) . . ?
C24 C23 C22 119.4(11) . . ?
C24 C23 H23 120.3 . . ?
C22 C23 H23 120.3 . . ?
C25 C24 C23 121.1(11) . . ?
C25 C24 H24 119.4 . . ?
C23 C24 H24 119.4 . . ?
C24 C25 C26 119.0(12) . . ?
C24 C25 H25 120.5 . . ?
C26 C25 H25 120.5 . . ?
N2 C26 C25 121.4(11) . . ?
N2 C26 C27 116.3(8) . . ?
C25 C26 C27 122.3(10) . . ?
C26 C27 S2 113.6(6) . . ?
C26 C27 H27A 108.8 . . ?
S2 C27 H27A 108.8 . . ?
C26 C27 H27B 108.8 . . ?
S2 C27 H27B 108.8 . . ?
H27A C27 H27B 107.7 . . ?
O3 S3 C31 106.6(9) . . ?
O3 S3 C32 103.7(8) . . ?
C31 S3 C32 100.6(10) . . ?
O3 S3 Ru1 120.2(6) . . ?
C31 S3 Ru1 112.1(6) . . ?
C32 S3 Ru1 111.6(6) . . ?
S3 C31 H31A 109.5 . . ?
S3 C31 H31B 109.5 . . ?
H31A C31 H31B 109.5 . . ?
S3 C31 H31C 109.5 . . ?
H31A C31 H31C 109.5 . . ?
H31B C31 H31C 109.5 . . ?
S3 C32 H32A 109.5 . . ?
S3 C32 H32B 109.5 . . ?
H32A C32 H32B 109.5 . . ?
S3 C32 H32C 109.5 . . ?
H32A C32 H32C 109.5 . . ?
H32B C32 H32C 109.5 . . ?
O4 S4 C42 104.5(12) . . ?
O4 S4 C41 106.8(13) . . ?
C42 S4 C41 101.6(12) . . ?
O4 S4 Ru1 117.5(11) . . ?
C42 S4 Ru1 117.8(12) . . ?
C41 S4 Ru1 107.2(12) . . ?
S4 C41 H41A 109.5 . . ?
S4 C41 H41B 109.5 . . ?
H41A C41 H41B 109.5 . . ?
S4 C41 H41C 109.5 . . ?
H41A C41 H41C 109.5 . . ?
H41B C41 H41C 109.5 . . ?
S4 C42 H42A 109.5 . . ?
S4 C42 H42B 109.5 . . ?
H42A C42 H42B 109.5 . . ?
S4 C42 H42C 109.5 . . ?
H42A C42 H42C 109.5 . . ?
H42B C42 H42C 109.5 . . ?

loop_
_geom_bond_atom_site_label_1
_geom_bond_atom_site_label_2
_geom_bond_distance
_geom_bond_site_symmetry_2
_geom_bond_publ_flag
Ru1 N2 2.061(7) . ?
Ru1 N1 2.104(7) . ?
Ru1 S4 2.211(11) . ?
Ru1 S3 2.235(5) . ?
Ru1 S2 2.316(2) . ?
Ru1 S1 2.329(3) . ?
Ru1 Cl1 2.442(2) . ?
S1 C21 1.681(15) . ?
S1 C11 1.832(11) . ?
S2 C27 1.795(12) . ?
S2 C17 1.837(11) . ?
N1 C16 1.335(12) . ?
N1 C12 1.353(13) . ?
N2 C22 1.350(12) . ?
N2 C26 1.359(12) . ?
C11 C12 1.456(17) . ?
C11 H11A 0.9900 . ?
C11 H11B 0.9900 . ?
C12 C13 1.386(14) . ?
C13 C14 1.320(17) . ?
C13 H13 0.9500 . ?
C14 C15 1.384(16) . ?
C14 H14 0.9500 . ?
C15 C16 1.398(13) . ?
C15 H15 0.9500 . ?
C16 C17 1.459(16) . ?
C17 H17A 0.9900 . ?
C17 H17B 0.9900 . ?
C21 C22 1.406(17) . ?
C21 H21 0.9500 . ?
C22 C23 1.425(16) . ?
C23 C24 1.357(18) . ?
C23 H23 0.9500 . ?
C24 C25 1.355(17) . ?
C24 H24 0.9500 . ?
C25 C26 1.376(15) . ?
C25 H25 0.9500 . ?
C26 C27 1.471(16) . ?
C27 H27A 0.9900 . ?
C27 H27B 0.9900 . ?
S3 O3 1.440(11) . ?
S3 C31 1.778(12) . ?
S3 C32 1.785(12) . ?
C31 H31A 0.9800 . ?
C31 H31B 0.9800 . ?
C31 H31C 0.9800 . ?
C32 H32A 0.9800 . ?
C32 H32B 0.9800 . ?
C32 H32C 0.9800 . ?
S4 O4 1.440(13) . ?
S4 C42 1.776(13) . ?
S4 C41 1.777(14) . ?
C41 H41A 0.9800 . ?
C41 H41B 0.9800 . ?
C41 H41C 0.9800 . ?
C42 H42A 0.9800 . ?
C42 H42B 0.9800 . ?
C42 H42C 0.9800 . ?

loop_
_geom_torsion_atom_site_label_1
_geom_torsion_atom_site_label_2
_geom_torsion_atom_site_label_3
_geom_torsion_atom_site_label_4
_geom_torsion
_geom_torsion_site_symmetry_1
_geom_torsion_site_symmetry_2
_geom_torsion_site_symmetry_3
_geom_torsion_site_symmetry_4
_geom_torsion_publ_flag
C21 S1 C11 C12 -64.8(11) . . . . ?
Ru1 S1 C11 C12 34.7(10) . . . . ?
C16 N1 C12 C13 1.2(14) . . . . ?
Ru1 N1 C12 C13 -176.2(8) . . . . ?
C16 N1 C12 C11 -174.6(9) . . . . ?
Ru1 N1 C12 C11 8.0(13) . . . . ?
S1 C11 C12 N1 -31.4(14) . . . . ?
S1 C11 C12 C13 153.0(9) . . . . ?
N1 C12 C13 C14 -1.1(16) . . . . ?
C11 C12 C13 C14 174.4(11) . . . . ?
C12 C13 C14 C15 -0.8(15) . . . . ?
C13 C14 C15 C16 2.6(13) . . . . ?
C12 N1 C16 C15 0.7(12) . . . . ?
Ru1 N1 C16 C15 178.0(6) . . . . ?
C12 N1 C16 C17 177.7(9) . . . . ?
Ru1 N1 C16 C17 -4.9(11) . . . . ?
C14 C15 C16 N1 -2.6(12) . . . . ?
C14 C15 C16 C17 -179.6(9) . . . . ?
N1 C16 C17 S2 3.3(12) . . . . ?
C15 C16 C17 S2 -179.7(7) . . . . ?
C27 S2 C17 C16 98.8(9) . . . . ?
Ru1 S2 C17 C16 -0.4(8) . . . . ?
C11 S1 C21 C22 99.2(10) . . . . ?
Ru1 S1 C21 C22 1.2(10) . . . . ?
C26 N2 C22 C21 -177.1(8) . . . . ?
Ru1 N2 C22 C21 -5.5(11) . . . . ?
C26 N2 C22 C23 3.7(12) . . . . ?
Ru1 N2 C22 C23 175.3(6) . . . . ?
S1 C21 C22 N2 2.4(13) . . . . ?
S1 C21 C22 C23 -178.4(8) . . . . ?
N2 C22 C23 C24 -4.6(13) . . . . ?
C21 C22 C23 C24 176.2(10) . . . . ?
C22 C23 C24 C25 2.4(15) . . . . ?
C23 C24 C25 C26 0.7(15) . . . . ?
C22 N2 C26 C25 -0.5(12) . . . . ?
Ru1 N2 C26 C25 -172.0(7) . . . . ?
C22 N2 C26 C27 -177.7(8) . . . . ?
Ru1 N2 C26 C27 10.8(10) . . . . ?
C24 C25 C26 N2 -1.7(14) . . . . ?
C24 C25 C26 C27 175.2(9) . . . . ?
N2 C26 C27 S2 -30.4(10) . . . . ?
C25 C26 C27 S2 152.5(8) . . . . ?
C17 S2 C27 C26 -70.1(8) . . . . ?
Ru1 S2 C27 C26 31.3(7) . . . . ?
